data_1559481
loop_
_publ_author_name
'Kranjc, Kri\<stof'
'Juranovi\<c, Amadej'
'Ko\<cevar, Marijan'
'Perdih, Franc'

_publ_section_title
;
 Supramolecular Diversity of Oxabicyclo[2.2.2]octenes Formed between
 Substituted 2H-Pyran-2-ones and Vinyl-Moiety-Containing Dienophiles
;
_journal_issue 10
_journal_name_full Symmetry
_journal_page_first 1714
_journal_paper_doi 10.3390/sym12101714
_journal_volume 12
_journal_year 2020
_chemical_formula_moiety 'C19 H21 N O5'
_chemical_formula_sum 'C19 H21 N O5'
_chemical_formula_weight 343.37
_chemical_name_systematic
;
N-[rel-(1S,4R,8S)-6-Acetyl-8-ethoxy-1-methyl-3-oxo-2-oxabicyclo[2.2.2]oct-5-ene-4-yl]benzamide
;
_space_group_IT_number 61
_space_group_name_Hall '-P 2bc 2ac'
_space_group_name_H-M_alt 'P c a b'
_symmetry_cell_setting orthorhombic
_symmetry_space_group_name_Hall '-P 2bc 2ac'
_symmetry_space_group_name_H-M 'P c a b'
_atom_sites_solution_hydrogens geom
_atom_sites_solution_primary direct
_atom_sites_solution_secondary difmap
_audit_creation_method SHELXL-97
_cell_angle_alpha 90.00
_cell_angle_beta 90.00
_cell_angle_gamma 90.00
_cell_formula_units_Z 8
_cell_length_a 13.6258(2)
_cell_length_b 15.0585(3)
_cell_length_c 17.0887(3)
_cell_measurement_reflns_used 4444
_cell_measurement_temperature 293(2)
_cell_measurement_theta_max 27.48
_cell_measurement_theta_min 2.55
_cell_volume 3506.33(11)
_computing_cell_refinement 'DENZO-SMN (Otwinowski & Minor, 1997)'
_computing_data_collection 'KappaCCD Reference Manual (Nonius, 1998)'
_computing_data_reduction 'DENZO-SMN (Otwinowski & Minor, 1997)'
_computing_molecular_graphics 'ORTEP-3 for Windows version 2.02 (Farrugia, 2008)'
_computing_publication_material 'WinGX publication routines (Farrugia, 1999)'
_computing_structure_refinement 'SHELXL-97 (Sheldrick, 1997)'
_computing_structure_solution 'SHELXS-97 (Sheldrick, 1997)'
_diffrn_ambient_temperature 293(2)
_diffrn_detector_area_resol_mean 0.055
_diffrn_measured_fraction_theta_full 0.991
_diffrn_measured_fraction_theta_max 0.991
_diffrn_measurement_device_type
;
Nonius KappaCCD area-detector diffractometer
;
_diffrn_measurement_method '\w scans'
_diffrn_radiation_monochromator graphite
_diffrn_radiation_source 'fine-focus sealed tube'
_diffrn_radiation_type MoK\a
_diffrn_radiation_wavelength 0.71073
_diffrn_reflns_av_R_equivalents 0.0132
_diffrn_reflns_av_sigmaI/netI 0.0189
_diffrn_reflns_limit_h_max 17
_diffrn_reflns_limit_h_min -17
_diffrn_reflns_limit_k_max 19
_diffrn_reflns_limit_k_min -19
_diffrn_reflns_limit_l_max 22
_diffrn_reflns_limit_l_min -22
_diffrn_reflns_number 7555
_diffrn_reflns_theta_full 27.48
_diffrn_reflns_theta_max 27.48
_diffrn_reflns_theta_min 3.12
_exptl_absorpt_coefficient_mu 0.094
_exptl_absorpt_correction_T_max 0.9768
_exptl_absorpt_correction_T_min 0.9543
_exptl_absorpt_correction_type multi-scan
_exptl_absorpt_process_details 'SCALEPACK (Otwinowski & Minor, 1997)'
_exptl_crystal_colour colorless
_exptl_crystal_density_diffrn 1.301
_exptl_crystal_density_method 'not measured'
_exptl_crystal_description prism
_exptl_crystal_F_000 1456
_exptl_crystal_size_max 0.50
_exptl_crystal_size_mid 0.38
_exptl_crystal_size_min 0.25
_refine_diff_density_max 0.191
_refine_diff_density_min -0.194
_refine_diff_density_rms 0.032
_refine_ls_extinction_method none
_refine_ls_goodness_of_fit_ref 1.050
_refine_ls_hydrogen_treatment constr
_refine_ls_matrix_type full
_refine_ls_number_parameters 230
_refine_ls_number_reflns 3990
_refine_ls_number_restraints 0
_refine_ls_restrained_S_all 1.050
_refine_ls_R_factor_all 0.0595
_refine_ls_R_factor_gt 0.0442
_refine_ls_shift/su_max 0.001
_refine_ls_shift/su_mean 0.000
_refine_ls_structure_factor_coef Fsqd
_refine_ls_weighting_details 'calc w=1/[\s^2^(Fo^2^)+(0.0501P)^2^+1.0157P] where P=(Fo^2^+2Fc^2^)/3'
_refine_ls_weighting_scheme calc
_refine_ls_wR_factor_gt 0.1092
_refine_ls_wR_factor_ref 0.1206
_reflns_number_gt 3103
_reflns_number_total 3990
_reflns_threshold_expression >2\s(I)
_cod_data_source_file endo-3a.cif
_cod_data_source_block endo-3a
_cod_original_sg_symbol_H-M Pcab
_cod_database_code 1559481

loop_
_symmetry_equiv_pos_as_xyz
'x, y, z'
'-x, -y+1/2, z+1/2'
'x+1/2, -y, -z+1/2'
'-x+1/2, y+1/2, -z'
'-x, -y, -z'
'x, y-1/2, -z-1/2'
'-x-1/2, y, z-1/2'
'x-1/2, -y-1/2, z'

loop_
_atom_site_label
_atom_site_type_symbol
_atom_site_fract_x
_atom_site_fract_y
_atom_site_fract_z
_atom_site_U_iso_or_equiv
_atom_site_adp_type
_atom_site_occupancy
_atom_site_symmetry_multiplicity
_atom_site_calc_flag
_atom_site_refinement_flags
_atom_site_disorder_assembly
_atom_site_disorder_group
N1 N 0.48007(8) 0.90678(8) 0.92263(6) 0.0425(3) Uani 1 1 d . . .
H1 H 0.4471 0.8958 0.9644 0.064 Uiso 1 1 calc R . .
O1 O 0.73716(7) 0.96965(7) 0.90285(6) 0.0487(3) Uani 1 1 d . . .
O2 O 0.60509(8) 1.05432(7) 0.91472(6) 0.0533(3) Uani 1 1 d . . .
O3 O 0.47827(7) 0.95075(8) 0.79656(6) 0.0531(3) Uani 1 1 d . . .
O4 O 0.57333(7) 0.77853(7) 1.01849(5) 0.0485(3) Uani 1 1 d . . .
O5 O 0.85236(10) 0.75513(11) 0.79091(8) 0.0834(4) Uani 1 1 d . . .
C1 C 0.64057(10) 0.98125(9) 0.91148(8) 0.0416(3) Uani 1 1 d . . .
C2 C 0.58452(9) 0.89347(9) 0.92169(7) 0.0381(3) Uani 1 1 d . . .
C3 C 0.62205(10) 0.85899(9) 1.00203(7) 0.0396(3) Uani 1 1 d . . .
H3 H 0.6060 0.9026 1.0427 0.048 Uiso 1 1 calc R . .
C4 C 0.73403(10) 0.84975(10) 0.99619(8) 0.0470(3) Uani 1 1 d . . .
H4A H 0.7526 0.7888 1.0070 0.056 Uiso 1 1 calc R . .
H4B H 0.7649 0.8874 1.0352 0.056 Uiso 1 1 calc R . .
C5 C 0.77086(10) 0.87626(10) 0.91403(9) 0.0471(3) Uani 1 1 d . . .
C6 C 0.71648(11) 0.82059(9) 0.85396(8) 0.0445(3) Uani 1 1 d . . .
C7 C 0.61922(10) 0.82984(9) 0.85995(7) 0.0414(3) Uani 1 1 d . . .
H7 H 0.5759 0.7989 0.8280 0.050 Uiso 1 1 calc R . .
C8 C 0.76421(13) 0.76270(10) 0.79405(9) 0.0548(4) Uani 1 1 d . . .
C9 C 0.70006(16) 0.71541(13) 0.73680(11) 0.0731(5) Uani 1 1 d . . .
H9A H 0.7385 0.6732 0.7079 0.110 Uiso 1 1 calc R . .
H9B H 0.6717 0.7577 0.7013 0.110 Uiso 1 1 calc R . .
H9C H 0.6487 0.6850 0.7643 0.110 Uiso 1 1 calc R . .
C10 C 0.88161(12) 0.88204(14) 0.91026(11) 0.0677(5) Uani 1 1 d . . .
H10A H 0.9046 0.9236 0.9487 0.101 Uiso 1 1 calc R . .
H10B H 0.9012 0.9015 0.8591 0.101 Uiso 1 1 calc R . .
H10C H 0.9094 0.8246 0.9206 0.101 Uiso 1 1 calc R . .
C11 C 0.57212(15) 0.75976(13) 1.10057(9) 0.0689(5) Uani 1 1 d . . .
H11A H 0.5347 0.8051 1.1277 0.083 Uiso 1 1 calc R . .
H11B H 0.6386 0.7608 1.1208 0.083 Uiso 1 1 calc R . .
C12 C 0.5282(2) 0.67253(15) 1.11518(12) 0.0924(7) Uani 1 1 d . . .
H12A H 0.5675 0.6274 1.0908 0.139 Uiso 1 1 calc R . .
H12B H 0.4631 0.6711 1.0938 0.139 Uiso 1 1 calc R . .
H12C H 0.5253 0.6620 1.1705 0.139 Uiso 1 1 calc R . .
C13 C 0.43344(10) 0.93673(9) 0.85742(8) 0.0406(3) Uani 1 1 d . . .
C14 C 0.32529(9) 0.95104(9) 0.86349(8) 0.0386(3) Uani 1 1 d . . .
C15 C 0.28120(10) 1.00629(11) 0.80873(9) 0.0488(3) Uani 1 1 d . . .
H15 H 0.3196 1.0348 0.7714 0.059 Uiso 1 1 calc R . .
C16 C 0.18104(11) 1.01930(11) 0.80929(10) 0.0559(4) Uani 1 1 d . . .
H16 H 0.1522 1.0571 0.7729 0.067 Uiso 1 1 calc R . .
C17 C 0.12374(11) 0.97624(11) 0.86375(11) 0.0564(4) Uani 1 1 d . . .
H17 H 0.0561 0.9844 0.8636 0.068 Uiso 1 1 calc R . .
C18 C 0.16610(11) 0.92125(11) 0.91838(10) 0.0548(4) Uani 1 1 d . . .
H18 H 0.1271 0.8923 0.9551 0.066 Uiso 1 1 calc R . .
C19 C 0.26690(10) 0.90891(10) 0.91879(8) 0.0450(3) Uani 1 1 d . . .
H19 H 0.2955 0.8723 0.9562 0.054 Uiso 1 1 calc R . .

loop_
_atom_site_aniso_label
_atom_site_aniso_U_11
_atom_site_aniso_U_22
_atom_site_aniso_U_33
_atom_site_aniso_U_23
_atom_site_aniso_U_13
_atom_site_aniso_U_12
N1 0.0364(6) 0.0572(7) 0.0338(5) 0.0032(5) 0.0036(4) 0.0033(5)
O1 0.0448(5) 0.0485(5) 0.0527(6) 0.0024(4) 0.0047(4) -0.0039(4)
O2 0.0654(7) 0.0443(5) 0.0501(6) 0.0013(4) 0.0032(5) 0.0071(5)
O3 0.0447(5) 0.0781(7) 0.0365(5) 0.0079(5) 0.0057(4) 0.0004(5)
O4 0.0600(6) 0.0516(6) 0.0340(5) 0.0041(4) -0.0007(4) -0.0092(5)
O5 0.0720(9) 0.0920(10) 0.0861(10) -0.0107(8) 0.0297(7) 0.0211(7)
C1 0.0454(7) 0.0457(7) 0.0337(6) 0.0010(5) 0.0021(5) 0.0019(6)
C2 0.0365(6) 0.0448(7) 0.0330(6) 0.0004(5) 0.0018(5) 0.0024(5)
C3 0.0440(7) 0.0424(7) 0.0324(6) -0.0005(5) 0.0008(5) -0.0001(5)
C4 0.0442(8) 0.0557(8) 0.0411(7) 0.0023(6) -0.0028(6) 0.0046(6)
C5 0.0410(7) 0.0534(8) 0.0470(8) 0.0031(6) 0.0034(6) 0.0050(6)
C6 0.0489(8) 0.0465(7) 0.0381(7) 0.0040(6) 0.0059(6) 0.0071(6)
C7 0.0492(7) 0.0427(7) 0.0323(6) 0.0015(5) 0.0012(5) 0.0005(6)
C8 0.0687(10) 0.0497(8) 0.0458(8) 0.0068(7) 0.0162(7) 0.0133(7)
C9 0.1015(14) 0.0658(11) 0.0520(10) -0.0124(8) 0.0136(9) 0.0110(10)
C10 0.0430(8) 0.0899(13) 0.0701(11) 0.0024(10) 0.0039(8) 0.0025(8)
C11 0.0907(13) 0.0771(12) 0.0388(8) 0.0142(8) -0.0042(8) -0.0178(10)
C12 0.136(2) 0.0874(14) 0.0540(11) 0.0165(10) 0.0092(12) -0.0353(14)
C13 0.0392(7) 0.0467(7) 0.0359(7) 0.0011(5) 0.0012(5) -0.0011(5)
C14 0.0386(7) 0.0417(7) 0.0356(6) -0.0001(5) 0.0005(5) -0.0021(5)
C15 0.0445(7) 0.0563(8) 0.0455(8) 0.0106(6) -0.0021(6) -0.0031(6)
C16 0.0478(8) 0.0591(9) 0.0609(10) 0.0111(8) -0.0096(7) 0.0031(7)
C17 0.0367(7) 0.0608(9) 0.0717(11) -0.0009(8) -0.0014(7) -0.0002(7)
C18 0.0456(8) 0.0602(9) 0.0586(9) 0.0036(7) 0.0110(7) -0.0091(7)
C19 0.0439(7) 0.0479(7) 0.0432(7) 0.0062(6) 0.0018(6) -0.0021(6)

loop_
_atom_type_symbol
_atom_type_description
_atom_type_scat_dispersion_real
_atom_type_scat_dispersion_imag
_atom_type_scat_source
C C 0.0033 0.0016 'International Tables Vol C Tables 4.2.6.8 and 6.1.1.4'
H H 0.0000 0.0000 'International Tables Vol C Tables 4.2.6.8 and 6.1.1.4'
N N 0.0061 0.0033 'International Tables Vol C Tables 4.2.6.8 and 6.1.1.4'
O O 0.0106 0.0060 'International Tables Vol C Tables 4.2.6.8 and 6.1.1.4'

loop_
_geom_angle_atom_site_label_1
_geom_angle_atom_site_label_2
_geom_angle_atom_site_label_3
_geom_angle
_geom_angle_site_symmetry_1
_geom_angle_site_symmetry_3
_geom_angle_publ_flag
C13 N1 C2 119.98(11) . . ?
C13 N1 H1 120.0 . . ?
C2 N1 H1 120.0 . . ?
C1 O1 C5 114.36(10) . . ?
C3 O4 C11 111.76(11) . . ?
O2 C1 O1 121.37(13) . . ?
O2 C1 C2 125.58(13) . . ?
O1 C1 C2 112.94(11) . . ?
N1 C2 C7 114.11(11) . . ?
N1 C2 C1 111.93(11) . . ?
C7 C2 C1 108.22(10) . . ?
N1 C2 C3 111.25(10) . . ?
C7 C2 C3 107.70(10) . . ?
C1 C2 C3 102.95(10) . . ?
O4 C3 C4 113.76(11) . . ?
O4 C3 C2 107.96(10) . . ?
C4 C3 C2 107.44(10) . . ?
O4 C3 H3 109.2 . . ?
C4 C3 H3 109.2 . . ?
C2 C3 H3 109.2 . . ?
C3 C4 C5 111.03(11) . . ?
C3 C4 H4A 109.4 . . ?
C5 C4 H4A 109.4 . . ?
C3 C4 H4B 109.4 . . ?
C5 C4 H4B 109.4 . . ?
H4A C4 H4B 108.0 . . ?
O1 C5 C10 104.33(13) . . ?
O1 C5 C6 106.48(11) . . ?
C10 C5 C6 119.32(13) . . ?
O1 C5 C4 105.09(11) . . ?
C10 C5 C4 112.20(13) . . ?
C6 C5 C4 108.27(12) . . ?
C7 C6 C8 123.04(14) . . ?
C7 C6 C5 112.00(12) . . ?
C8 C6 C5 124.97(13) . . ?
C6 C7 C2 115.63(12) . . ?
C6 C7 H7 122.2 . . ?
C2 C7 H7 122.2 . . ?
O5 C8 C9 120.55(15) . . ?
O5 C8 C6 121.24(16) . . ?
C9 C8 C6 118.20(15) . . ?
C8 C9 H9A 109.5 . . ?
C8 C9 H9B 109.5 . . ?
H9A C9 H9B 109.5 . . ?
C8 C9 H9C 109.5 . . ?
H9A C9 H9C 109.5 . . ?
H9B C9 H9C 109.5 . . ?
C5 C10 H10A 109.5 . . ?
C5 C10 H10B 109.5 . . ?
H10A C10 H10B 109.5 . . ?
C5 C10 H10C 109.5 . . ?
H10A C10 H10C 109.5 . . ?
H10B C10 H10C 109.5 . . ?
O4 C11 C12 110.42(16) . . ?
O4 C11 H11A 109.6 . . ?
C12 C11 H11A 109.6 . . ?
O4 C11 H11B 109.6 . . ?
C12 C11 H11B 109.6 . . ?
H11A C11 H11B 108.1 . . ?
C11 C12 H12A 109.5 . . ?
C11 C12 H12B 109.5 . . ?
H12A C12 H12B 109.5 . . ?
C11 C12 H12C 109.5 . . ?
H12A C12 H12C 109.5 . . ?
H12B C12 H12C 109.5 . . ?
O3 C13 N1 121.34(12) . . ?
O3 C13 C14 121.77(12) . . ?
N1 C13 C14 116.88(11) . . ?
C19 C14 C15 118.97(13) . . ?
C19 C14 C13 123.15(12) . . ?
C15 C14 C13 117.82(12) . . ?
C16 C15 C14 120.57(14) . . ?
C16 C15 H15 119.7 . . ?
C14 C15 H15 119.7 . . ?
C17 C16 C15 119.94(14) . . ?
C17 C16 H16 120.0 . . ?
C15 C16 H16 120.0 . . ?
C18 C17 C16 120.30(14) . . ?
C18 C17 H17 119.9 . . ?
C16 C17 H17 119.9 . . ?
C17 C18 C19 120.01(14) . . ?
C17 C18 H18 120.0 . . ?
C19 C18 H18 120.0 . . ?
C18 C19 C14 120.20(14) . . ?
C18 C19 H19 119.9 . . ?
C14 C19 H19 119.9 . . ?

loop_
_geom_bond_atom_site_label_1
_geom_bond_atom_site_label_2
_geom_bond_distance
_geom_bond_site_symmetry_2
_geom_bond_publ_flag
N1 C13 1.3598(17) . ?
N1 C2 1.4374(16) . ?
N1 H1 0.8600 . ?
O1 C1 1.3358(17) . ?
O1 C5 1.4916(18) . ?
O2 C1 1.2032(17) . ?
O3 C13 1.2245(16) . ?
O4 C3 1.4099(16) . ?
O4 C11 1.4309(17) . ?
O5 C8 1.208(2) . ?
C1 C2 1.5365(19) . ?
C2 C7 1.5017(18) . ?
C2 C3 1.5543(17) . ?
C3 C4 1.5355(19) . ?
C3 H3 0.9800 . ?
C4 C5 1.543(2) . ?
C4 H4A 0.9700 . ?
C4 H4B 0.9700 . ?
C5 C10 1.513(2) . ?
C5 C6 1.519(2) . ?
C6 C7 1.3364(19) . ?
C6 C8 1.494(2) . ?
C7 H7 0.9300 . ?
C8 C9 1.493(3) . ?
C9 H9A 0.9600 . ?
C9 H9B 0.9600 . ?
C9 H9C 0.9600 . ?
C10 H10A 0.9600 . ?
C10 H10B 0.9600 . ?
C10 H10C 0.9600 . ?
C11 C12 1.465(3) . ?
C11 H11A 0.9700 . ?
C11 H11B 0.9700 . ?
C12 H12A 0.9600 . ?
C12 H12B 0.9600 . ?
C12 H12C 0.9600 . ?
C13 C14 1.4929(18) . ?
C14 C19 1.3886(19) . ?
C14 C15 1.3889(19) . ?
C15 C16 1.379(2) . ?
C15 H15 0.9300 . ?
C16 C17 1.377(2) . ?
C16 H16 0.9300 . ?
C17 C18 1.375(2) . ?
C17 H17 0.9300 . ?
C18 C19 1.386(2) . ?
C18 H18 0.9300 . ?
C19 H19 0.9300 . ?

loop_
_geom_hbond_atom_site_label_D
_geom_hbond_atom_site_label_H
_geom_hbond_atom_site_label_A
_geom_hbond_distance_DH
_geom_hbond_distance_HA
_geom_hbond_distance_DA
_geom_hbond_angle_DHA
_geom_hbond_site_symmetry_A
N1 H1 O2 0.86 2.31 3.0684(15) 147.2 5_677

loop_
_geom_torsion_atom_site_label_1
_geom_torsion_atom_site_label_2
_geom_torsion_atom_site_label_3
_geom_torsion_atom_site_label_4
_geom_torsion
_geom_torsion_site_symmetry_1
_geom_torsion_site_symmetry_2
_geom_torsion_site_symmetry_3
_geom_torsion_site_symmetry_4
_geom_torsion_publ_flag
C5 O1 C1 O2 169.72(13) . . . . ?
C5 O1 C1 C2 -6.63(15) . . . . ?
C13 N1 C2 C7 -57.80(17) . . . . ?
C13 N1 C2 C1 65.53(15) . . . . ?
C13 N1 C2 C3 -179.90(12) . . . . ?
O2 C1 C2 N1 9.91(18) . . . . ?
O1 C1 C2 N1 -173.91(11) . . . . ?
O2 C1 C2 C7 136.51(14) . . . . ?
O1 C1 C2 C7 -47.32(14) . . . . ?
O2 C1 C2 C3 -109.66(15) . . . . ?
O1 C1 C2 C3 66.52(13) . . . . ?
C11 O4 C3 C4 83.78(15) . . . . ?
C11 O4 C3 C2 -157.08(13) . . . . ?
N1 C2 C3 O4 58.72(14) . . . . ?
C7 C2 C3 O4 -67.03(13) . . . . ?
C1 C2 C3 O4 178.76(10) . . . . ?
N1 C2 C3 C4 -178.20(11) . . . . ?
C7 C2 C3 C4 56.05(14) . . . . ?
C1 C2 C3 C4 -58.16(13) . . . . ?
O4 C3 C4 C5 118.85(13) . . . . ?
C2 C3 C4 C5 -0.58(15) . . . . ?
C1 O1 C5 C10 -174.03(12) . . . . ?
C1 O1 C5 C6 58.92(14) . . . . ?
C1 O1 C5 C4 -55.81(14) . . . . ?
C3 C4 C5 O1 58.08(14) . . . . ?
C3 C4 C5 C10 170.84(14) . . . . ?
C3 C4 C5 C6 -55.40(15) . . . . ?
O1 C5 C6 C7 -55.78(15) . . . . ?
C10 C5 C6 C7 -173.30(14) . . . . ?
C4 C5 C6 C7 56.77(15) . . . . ?
O1 C5 C6 C8 123.52(13) . . . . ?
C10 C5 C6 C8 6.0(2) . . . . ?
C4 C5 C6 C8 -123.93(14) . . . . ?
C8 C6 C7 C2 -177.79(12) . . . . ?
C5 C6 C7 C2 1.53(17) . . . . ?
N1 C2 C7 C6 175.61(12) . . . . ?
C1 C2 C7 C6 50.30(15) . . . . ?
C3 C2 C7 C6 -60.36(15) . . . . ?
C7 C6 C8 O5 -179.15(15) . . . . ?
C5 C6 C8 O5 1.6(2) . . . . ?
C7 C6 C8 C9 2.0(2) . . . . ?
C5 C6 C8 C9 -177.24(14) . . . . ?
C3 O4 C11 C12 -175.41(17) . . . . ?
C2 N1 C13 O3 1.9(2) . . . . ?
C2 N1 C13 C14 -178.54(12) . . . . ?
O3 C13 C14 C19 156.88(14) . . . . ?
N1 C13 C14 C19 -22.7(2) . . . . ?
O3 C13 C14 C15 -20.2(2) . . . . ?
N1 C13 C14 C15 160.17(13) . . . . ?
C19 C14 C15 C16 0.1(2) . . . . ?
C13 C14 C15 C16 177.37(14) . . . . ?
C14 C15 C16 C17 -1.0(2) . . . . ?
C15 C16 C17 C18 0.9(3) . . . . ?
C16 C17 C18 C19 0.0(3) . . . . ?
C17 C18 C19 C14 -0.8(2) . . . . ?
C15 C14 C19 C18 0.8(2) . . . . ?
C13 C14 C19 C18 -176.30(14) . . . . ?
